data_2014700
loop_
_publ_author_name
'Esterhuysen, Catharine'
'Bredenkamp, Martin W.'
'Lloyd, Gareth O.'

_publ_section_title
;
 Resolution of
 (<i>S</i>,<i>S</i>)-4-(2,2,4-trimethylchroman-4-yl)phenyl camphanate
 and its 4-chromanyl epimer by crystallization
;
_journal_issue 1
_journal_name_full 'Acta Crystallographica Section C'
_journal_page_first o32
_journal_page_last o34
_journal_paper_doi 10.1107/S0108270104029671
_journal_volume 61
_journal_year 2005
_chemical_formula_iupac 'C28 H32 O5'
_chemical_formula_moiety 'C28 H32 O5'
_chemical_formula_sum 'C28 H32 O5'
_chemical_formula_weight 448.54
_chemical_name_common
;
(R,S)-4-(2,2,4-trimethylchroman-4-yl)phenyl camphanate
;
_chemical_name_systematic
;
(R,S)-4-(2,2,4-trimethylchroman-4-yl)phenyl
4,7,7-trimethyl-3-oxo-2-oxobicyclo[2.2.1]heptane-1-carboxylate
;
_space_group_IT_number 19
_symmetry_cell_setting orthorhombic
_symmetry_space_group_name_Hall 'P 2ac 2ab'
_symmetry_space_group_name_H-M 'P 21 21 21'
_atom_sites_solution_hydrogens geom
_atom_sites_solution_primary direct
_atom_sites_solution_secondary difmap
_audit_creation_method SHELXL97
_cell_angle_alpha 90.00
_cell_angle_beta 90.00
_cell_angle_gamma 90.00
_cell_formula_units_Z 4
_cell_length_a 7.0710(5)
_cell_length_b 6.8500(4)
_cell_length_c 48.717(4)
_cell_measurement_reflns_used 5449
_cell_measurement_temperature 100(2)
_cell_measurement_theta_max 28
_cell_measurement_theta_min 2.5
_cell_volume 2359.7(3)
_computing_cell_refinement 'SAINT (Bruker, 2002)'
_computing_data_collection 'SMART (Bruker, 2001)'
_computing_data_reduction SAINT
_computing_molecular_graphics 'XSEED (Barbour, 2001)'
_computing_publication_material XSEED
_computing_structure_refinement 'SHELXL97 (Sheldrick, 1997)'
_computing_structure_solution 'SHELXS97 (Sheldrick, 1997)'
_diffrn_ambient_temperature 100(2)
_diffrn_measured_fraction_theta_full 0.999
_diffrn_measured_fraction_theta_max 0.999
_diffrn_measurement_device_type 'Bruker SMART APEX CCD area-detector'
_diffrn_measurement_method \w
_diffrn_radiation_monochromator graphite
_diffrn_radiation_source 'fine-focus sealed tube'
_diffrn_radiation_type MoK\a
_diffrn_radiation_wavelength 0.71073
_diffrn_reflns_av_R_equivalents 0.0641
_diffrn_reflns_av_sigmaI/netI 0.0794
_diffrn_reflns_limit_h_max 7
_diffrn_reflns_limit_h_min -8
_diffrn_reflns_limit_k_max 7
_diffrn_reflns_limit_k_min -8
_diffrn_reflns_limit_l_max 60
_diffrn_reflns_limit_l_min -56
_diffrn_reflns_number 13513
_diffrn_reflns_theta_full 26.00
_diffrn_reflns_theta_max 26.00
_diffrn_reflns_theta_min 1.67
_exptl_absorpt_coefficient_mu 0.086
_exptl_absorpt_correction_T_max 0.99
_exptl_absorpt_correction_T_min 0.98
_exptl_absorpt_correction_type multi-scan
_exptl_absorpt_process_details '(SADABS; Sheldrick, 2002)'
_exptl_crystal_colour colourless
_exptl_crystal_density_diffrn 1.263
_exptl_crystal_density_meas ?
_exptl_crystal_density_method 'not measured'
_exptl_crystal_description prism
_exptl_crystal_F_000 960
_exptl_crystal_size_max 0.22
_exptl_crystal_size_mid 0.21
_exptl_crystal_size_min 0.17
_refine_diff_density_max 0.195
_refine_diff_density_min -0.153
_refine_ls_abs_structure_details 'Flack (1983), with how many Friedel pairs'
_refine_ls_abs_structure_Flack 0(10)
_refine_ls_extinction_method none
_refine_ls_goodness_of_fit_ref 1.191
_refine_ls_hydrogen_treatment constr
_refine_ls_matrix_type full
_refine_ls_number_parameters 489
_refine_ls_number_reflns 2734
_refine_ls_number_restraints 324
_refine_ls_restrained_S_all 1.135
_refine_ls_R_factor_all 0.0839
_refine_ls_R_factor_gt 0.0670
_refine_ls_shift/su_max 0.023
_refine_ls_shift/su_mean 0.002
_refine_ls_structure_factor_coef Fsqd
_refine_ls_weighting_details 'calc w = 1/[\s^2^(Fo^2^)+(0.0295P)^2^+0.4167P] where P=(Fo^2^+2Fc^2^)/3'
_refine_ls_weighting_scheme calc
_refine_ls_wR_factor_gt 0.1236
_refine_ls_wR_factor_ref 0.1306
_reflns_number_gt 2282
_reflns_number_total 2734
_reflns_threshold_expression I>2\s(I)
_cod_data_source_file hj1032.cif
_cod_data_source_block Ia
_cod_depositor_comments
;
The following automatic conversions were performed:

'_exptl_crystal_density_meas' value 'not measured' was changed to '?'
- the value is perceived as not measured.

Automatic conversion script
Id: cif_fix_values 3008 2015-01-20 13:52:24Z robertas 
;
_cod_database_code 2014700
_cod_database_fobs_code 2014700

loop_
_symmetry_equiv_pos_as_xyz
'x, y, z'
'-x+1/2, -y, z+1/2'
'x+1/2, -y+1/2, -z'
'-x, y+1/2, -z+1/2'

loop_
_atom_site_label
_atom_site_fract_x
_atom_site_fract_y
_atom_site_fract_z
_atom_site_U_iso_or_equiv
_atom_site_adp_type
_atom_site_calc_flag
_atom_site_refinement_flags
_atom_site_occupancy
_atom_site_disorder_assembly
_atom_site_disorder_group
_atom_site_type_symbol
O1 0.2037(4) 0.9058(4) 0.22151(5) 0.0365(7) Uani d . 1 A . O
O2A 0.4971(8) 0.3496(7) 0.09074(10) 0.0274(12) Uani d P 0.499(2) A 2 O
O3A 0.4242(7) 0.4910(7) 0.05025(10) 0.0343(13) Uani d P 0.499(2) A 2 O
O4A 0.5944(7) 0.2045(7) 0.02180(9) 0.0295(12) Uani d P 0.499(2) A 2 O
O5A 0.7556(8) 0.0368(8) -0.01025(10) 0.0443(15) Uani d P 0.499(2) A 2 O
O2B 0.6073(8) 0.3151(7) 0.09938(12) 0.0315(13) Uani d P 0.501(2) . 1 O
O3B 0.8611(7) 0.4875(7) 0.08615(11) 0.0418(14) Uani d P 0.501(2) . 1 O
O4B 0.808(2) -0.009(3) 0.0883(4) 0.038(4) Uani d P 0.501(2) . 1 O
O5B 0.8106(7) -0.3348(6) 0.07809(10) 0.0321(12) Uani d P 0.501(2) . 1 O
C1 0.3467(5) 1.0097(5) 0.20951(7) 0.0294(8) Uani d . 1 . . C
C2 0.4712(6) 1.1012(5) 0.22744(8) 0.0358(9) Uani d . 1 . . C
H2 0.4543 1.0867 0.2463 0.043 Uiso calc R 1 . . H
C3 0.6179(6) 1.2119(5) 0.21794(8) 0.0380(10) Uani d . 1 . . C
H3 0.6995 1.2729 0.2302 0.046 Uiso calc R 1 . . H
C4 0.6443(6) 1.2329(5) 0.19001(8) 0.0374(9) Uani d . 1 . . C
H4 0.7450 1.3061 0.1833 0.045 Uiso calc R 1 . . H
C5 0.5196(6) 1.1441(5) 0.17219(8) 0.0365(10) Uani d . 1 . . C
H5 0.5363 1.1609 0.1534 0.044 Uiso calc R 1 . . H
C6 0.3699(5) 1.0302(4) 0.18141(7) 0.0268(8) Uani d . 1 A . C
C7 0.2296(6) 0.9401(5) 0.16103(7) 0.0368(10) Uani d . 1 . . C
C8 0.1578(8) 1.1024(6) 0.14153(9) 0.0599(15) Uani d . 1 A . C
H11A 0.1254 1.2161 0.1521 0.090 Uiso calc R 1 . . H
H11B 0.0481 1.0569 0.1319 0.090 Uiso calc R 1 . . H
H11C 0.2553 1.1349 0.1286 0.090 Uiso calc R 1 . . H
C9 0.0592(6) 0.8626(5) 0.17724(8) 0.0398(10) Uani d . 1 A . C
H9A -0.0265 0.9706 0.1806 0.048 Uiso calc R 1 . . H
H9B -0.0070 0.7689 0.1658 0.048 Uiso calc R 1 . . H
C10 0.1031(5) 0.7661(5) 0.20458(7) 0.0320(9) Uani d . 1 . . C
C11 0.2215(7) 0.5821(5) 0.20246(8) 0.0462(11) Uani d . 1 A . C
H12A 0.3452 0.6145 0.1957 0.069 Uiso calc R 1 . . H
H12B 0.1619 0.4923 0.1900 0.069 Uiso calc R 1 . . H
H12C 0.2322 0.5229 0.2203 0.069 Uiso calc R 1 . . H
C12 -0.0781(6) 0.7256(7) 0.22024(9) 0.0500(11) Uani d . 1 A . C
H7A -0.0479 0.6778 0.2382 0.075 Uiso calc R 1 . . H
H7B -0.1511 0.6294 0.2106 0.075 Uiso calc R 1 . . H
H7C -0.1501 0.8439 0.2218 0.075 Uiso calc R 1 . . H
C13A 0.2858(13) 0.7889(18) 0.1430(3) 0.021(2) Uani d PU 0.499(2) A 2 C
C14A 0.1719(12) 0.7071(13) 0.12248(19) 0.0252(17) Uani d PU 0.499(2) A 2 C
H25 0.0468 0.7473 0.1208 0.030 Uiso calc PR 0.499(2) A 2 H
C15A 0.2426(13) 0.5663(11) 0.10452(16) 0.0273(16) Uani d PU 0.499(2) A 2 C
H24 0.1652 0.5130 0.0910 0.033 Uiso calc PR 0.499(2) A 2 H
C16A 0.4272(15) 0.5069(15) 0.1070(2) 0.024(2) Uani d PU 0.499(2) A 2 C
C17A 0.5417(12) 0.5793(13) 0.12682(18) 0.0241(16) Uani d PU 0.499(2) A 2 C
H22 0.6652 0.5343 0.1287 0.029 Uiso calc PR 0.499(2) A 2 H
C18A 0.4709(15) 0.7231(15) 0.14455(19) 0.019(2) Uani d PU 0.499(2) A 2 C
H21 0.5506 0.7760 0.1578 0.023 Uiso calc PR 0.499(2) A 2 H
C19A 0.4878(10) 0.3604(10) 0.06311(14) 0.0234(15) Uani d P 0.499(2) A 2 C
C20A 0.5669(11) 0.1716(13) 0.05113(15) 0.0224(17) Uani d P 0.499(2) A 2 C
C21A 0.7046(10) 0.0531(9) 0.01326(14) 0.0254(15) Uani d PU 0.499(2) A 2 C
C22A 0.7498(12) -0.0733(12) 0.03762(17) 0.0225(16) Uani d PU 0.499(2) A 2 C
C23A 0.9171(10) -0.2070(11) 0.03356(15) 0.0313(18) Uani d PU 0.499(2) A 2 C
H36A 1.0215 -0.1336 0.0263 0.047 Uiso calc PR 0.499(2) A 2 H
H36B 0.8839 -0.3088 0.0209 0.047 Uiso calc PR 0.499(2) A 2 H
H36C 0.9523 -0.2635 0.0508 0.047 Uiso calc PR 0.499(2) A 2 H
C24A 0.5573(10) -0.1740(10) 0.04406(14) 0.0273(15) Uani d PU 0.499(2) A 2 C
H41A 0.5072 -0.2393 0.0280 0.033 Uiso calc PR 0.499(2) A 2 H
H41B 0.5704 -0.2681 0.0588 0.033 Uiso calc PR 0.499(2) A 2 H
C25A 0.4314(13) -0.0036(12) 0.05265(18) 0.0282(19) Uani d PU 0.499(2) A 2 C
H33A 0.3833 -0.0215 0.0711 0.034 Uiso calc PR 0.499(2) A 2 H
H33B 0.3258 0.0122 0.0401 0.034 Uiso calc PR 0.499(2) A 2 H
C26A 0.7585(11) 0.0886(11) 0.0603(2) 0.0227(15) Uani d PU 0.499(2) A 2 C
C27A 0.9196(11) 0.2236(13) 0.0573(2) 0.042(2) Uani d PU 0.499(2) A 2 C
H37A 1.0353 0.1553 0.0611 0.063 Uiso calc PR 0.499(2) A 2 H
H37B 0.9058 0.3301 0.0700 0.063 Uiso calc PR 0.499(2) A 2 H
H37C 0.9228 0.2732 0.0389 0.063 Uiso calc PR 0.499(2) A 2 H
C28A 0.765(3) -0.006(3) 0.0887(5) 0.029(4) Uani d PU 0.499(2) A 2 C
H31A 0.8735 -0.0896 0.0899 0.043 Uiso calc PR 0.499(2) A 2 H
H31B 0.6522 -0.0815 0.0915 0.043 Uiso calc PR 0.499(2) A 2 H
H31C 0.7730 0.0937 0.1025 0.043 Uiso calc PR 0.499(2) A 2 H
C13B 0.3552(15) 0.7706(16) 0.1437(2) 0.0156(19) Uani d PU 0.501(2) . 1 C
C14B 0.5421(13) 0.7091(16) 0.1495(2) 0.023(2) Uani d PU 0.501(2) . 1 C
H15 0.6082 0.7681 0.1637 0.027 Uiso calc PR 0.501(2) A 1 H
C15B 0.6284(12) 0.5640(12) 0.13444(16) 0.0280(17) Uani d PU 0.501(2) . 1 C
H16 0.7521 0.5270 0.1383 0.034 Uiso calc PR 0.501(2) A 1 H
C16B 0.5303(14) 0.4750(12) 0.11382(18) 0.0285(16) Uani d PU 0.501(2) . 1 C
C17B 0.3500(16) 0.5289(16) 0.1071(2) 0.027(2) Uani d PU 0.501(2) . 1 C
H18 0.2873 0.4685 0.0927 0.032 Uiso calc PR 0.501(2) A 1 H
C18B 0.2603(12) 0.6767(13) 0.12240(18) 0.0253(17) Uani d PU 0.501(2) . 1 C
H19 0.1366 0.7120 0.1182 0.030 Uiso calc PR 0.501(2) A 1 H
C19B 0.7709(10) 0.3366(10) 0.08623(13) 0.0219(15) Uani d P 0.501(2) . 1 C
C20B 0.8297(12) 0.1562(11) 0.07056(15) 0.0202(15) Uani d P 0.501(2) . 1 C
C21B 0.8111(9) -0.1708(10) 0.06967(14) 0.0232(15) Uani d PU 0.501(2) . 1 C
C22B 0.8324(12) -0.0899(12) 0.04133(16) 0.0188(15) Uani d PU 0.501(2) . 1 C
C23B 0.7777(10) -0.2321(10) 0.01850(15) 0.0317(17) Uani d PU 0.501(2) . 1 C
H45A 0.8546 -0.3473 0.0198 0.048 Uiso calc PR 0.501(2) A 1 H
H45B 0.7972 -0.1712 0.0010 0.048 Uiso calc PR 0.501(2) A 1 H
H45C 0.6469 -0.2672 0.0204 0.048 Uiso calc PR 0.501(2) A 1 H
C24B 1.0378(9) -0.0161(10) 0.04071(14) 0.0251(14) Uani d PU 0.501(2) . 1 C
H28A 1.0727 0.0275 0.0225 0.030 Uiso calc PR 0.501(2) A 1 H
H28B 1.1249 -0.1175 0.0465 0.030 Uiso calc PR 0.501(2) A 1 H
C25B 1.0374(10) 0.1568(11) 0.06133(16) 0.0228(14) Uani d PU 0.501(2) . 1 C
H13A 1.1225 0.1332 0.0766 0.027 Uiso calc PR 0.501(2) A 1 H
H13B 1.0712 0.2787 0.0525 0.027 Uiso calc PR 0.501(2) A 1 H
C26B 0.7133(10) 0.1025(10) 0.04439(16) 0.0200(15) Uani d PU 0.501(2) . 1 C
C27B 0.5033(12) 0.0701(16) 0.04965(17) 0.030(2) Uani d PU 0.501(2) . 1 C
H39A 0.4425 0.1936 0.0526 0.045 Uiso calc PR 0.501(2) A 1 H
H39B 0.4876 -0.0106 0.0656 0.045 Uiso calc PR 0.501(2) A 1 H
H39C 0.4475 0.0068 0.0340 0.045 Uiso calc PR 0.501(2) A 1 H
C28B 0.7365(12) 0.2463(11) 0.02115(15) 0.0327(17) Uani d PU 0.501(2) . 1 C
H26A 0.6964 0.1869 0.0043 0.049 Uiso calc PR 0.501(2) A 1 H
H26B 0.8670 0.2836 0.0197 0.049 Uiso calc PR 0.501(2) A 1 H
H26C 0.6608 0.3599 0.0247 0.049 Uiso calc PR 0.501(2) A 1 H

loop_
_atom_site_aniso_label
_atom_site_aniso_U_11
_atom_site_aniso_U_22
_atom_site_aniso_U_33
_atom_site_aniso_U_12
_atom_site_aniso_U_13
_atom_site_aniso_U_23
O1 0.0437(16) 0.0394(14) 0.0264(14) -0.0017(14) 0.0001(12) -0.0041(12)
O2A 0.033(3) 0.027(3) 0.022(3) 0.008(3) 0.002(2) -0.004(2)
O3A 0.037(3) 0.032(3) 0.034(3) 0.012(3) -0.002(2) 0.003(2)
O4A 0.033(3) 0.034(3) 0.022(3) 0.010(3) -0.004(2) 0.002(2)
O5A 0.059(4) 0.049(3) 0.025(3) 0.013(3) 0.013(3) 0.002(2)
O2B 0.029(3) 0.022(3) 0.043(3) -0.006(3) 0.011(3) -0.015(2)
O3B 0.041(3) 0.026(3) 0.059(4) -0.011(3) 0.025(3) -0.010(3)
O4B 0.035(6) 0.047(6) 0.032(6) 0.002(5) 0.003(4) 0.001(5)
O5B 0.034(3) 0.023(3) 0.039(3) 0.001(2) 0.010(2) 0.003(2)
C1 0.039(2) 0.0233(17) 0.0263(19) 0.0082(18) -0.0047(16) -0.0065(15)
C2 0.045(2) 0.035(2) 0.027(2) 0.009(2) -0.0045(18) -0.0066(17)
C3 0.046(2) 0.029(2) 0.039(2) 0.004(2) -0.0141(19) -0.0130(17)
C4 0.039(2) 0.0296(19) 0.043(2) -0.0002(19) 0.0012(19) -0.0029(17)
C5 0.057(3) 0.0229(18) 0.030(2) 0.008(2) -0.0001(19) -0.0022(16)
C6 0.041(2) 0.0136(16) 0.0263(18) 0.0043(17) -0.0037(16) -0.0021(14)
C7 0.062(3) 0.0196(18) 0.029(2) -0.004(2) -0.0135(19) 0.0012(15)
C8 0.098(4) 0.033(2) 0.049(3) -0.011(3) -0.040(3) 0.008(2)
C9 0.050(3) 0.026(2) 0.043(2) 0.001(2) -0.016(2) -0.0072(18)
C10 0.040(2) 0.0255(19) 0.031(2) 0.0019(18) -0.0029(17) -0.0049(16)
C11 0.064(3) 0.031(2) 0.044(2) 0.008(2) 0.009(2) 0.0098(18)
C12 0.051(3) 0.048(3) 0.051(3) -0.001(2) 0.007(2) -0.007(2)
C13A 0.017(4) 0.019(4) 0.026(4) 0.000(4) 0.004(4) 0.005(3)
C14A 0.016(3) 0.030(4) 0.029(3) 0.006(3) -0.001(3) -0.001(3)
C15A 0.026(4) 0.027(3) 0.028(3) 0.002(3) -0.003(3) -0.006(3)
C16A 0.022(5) 0.021(4) 0.027(3) 0.002(4) -0.001(4) -0.003(3)
C17A 0.017(3) 0.025(3) 0.031(4) 0.006(3) -0.004(3) 0.004(3)
C18A 0.017(4) 0.018(4) 0.023(4) 0.003(4) -0.003(4) -0.004(3)
C19A 0.024(4) 0.022(3) 0.024(4) -0.002(3) 0.000(3) 0.005(3)
C20A 0.008(4) 0.039(5) 0.020(4) -0.004(4) 0.000(3) 0.008(4)
C21A 0.024(3) 0.028(3) 0.024(3) 0.000(3) 0.001(3) -0.002(3)
C22A 0.019(3) 0.024(3) 0.024(3) -0.001(3) -0.003(3) -0.005(3)
C23A 0.031(4) 0.031(4) 0.032(4) 0.007(4) 0.004(3) -0.003(3)
C24A 0.031(3) 0.026(3) 0.025(3) -0.009(3) 0.002(3) -0.010(3)
C25A 0.033(5) 0.024(4) 0.028(4) -0.007(4) 0.004(3) -0.008(3)
C26A 0.012(3) 0.022(3) 0.034(4) 0.000(3) -0.012(3) -0.009(3)
C27A 0.007(4) 0.041(5) 0.077(6) 0.006(4) -0.006(4) -0.029(5)
C28A 0.051(10) 0.016(6) 0.019(7) -0.006(6) -0.025(7) -0.001(5)
C13B 0.014(5) 0.013(3) 0.020(3) 0.009(4) 0.002(4) -0.003(3)
C14B 0.023(4) 0.023(3) 0.022(4) 0.008(4) -0.001(3) 0.002(3)
C15B 0.024(4) 0.032(4) 0.028(4) 0.003(3) 0.000(3) 0.003(3)
C16B 0.031(4) 0.024(4) 0.031(4) -0.008(4) 0.006(3) 0.001(3)
C17B 0.024(5) 0.026(4) 0.030(4) -0.004(4) 0.002(4) -0.006(3)
C18B 0.019(4) 0.026(3) 0.031(4) 0.002(3) -0.002(4) -0.002(3)
C19B 0.024(4) 0.025(4) 0.017(3) 0.005(3) 0.004(3) 0.002(3)
C20B 0.009(4) 0.029(4) 0.022(4) -0.006(3) -0.003(3) 0.000(3)
C21B 0.013(3) 0.024(3) 0.033(3) -0.004(3) -0.001(3) -0.011(3)
C22B 0.015(3) 0.020(3) 0.022(3) -0.003(3) 0.000(3) -0.006(3)
C23B 0.029(4) 0.034(4) 0.033(4) -0.008(3) -0.002(3) -0.012(3)
C24B 0.020(3) 0.029(3) 0.027(3) -0.002(3) 0.000(2) -0.009(3)
C25B 0.012(3) 0.030(3) 0.027(3) -0.002(3) -0.001(3) -0.005(3)
C26B 0.011(3) 0.026(3) 0.023(3) -0.006(3) -0.003(3) -0.004(3)
C27B 0.017(5) 0.045(7) 0.029(5) -0.008(4) 0.000(4) 0.003(5)
C28B 0.028(4) 0.037(4) 0.033(4) 0.005(4) -0.003(3) 0.009(3)

loop_
_atom_type_symbol
_atom_type_description
_atom_type_scat_dispersion_real
_atom_type_scat_dispersion_imag
_atom_type_scat_source
C C 0.0033 0.0016 'International Tables Vol C Tables 4.2.6.8 and 6.1.1.4'
H H 0.0000 0.0000 'International Tables Vol C Tables 4.2.6.8 and 6.1.1.4'
O O 0.0106 0.0060 'International Tables Vol C Tables 4.2.6.8 and 6.1.1.4'

loop_
_geom_angle_atom_site_label_1
_geom_angle_atom_site_label_2
_geom_angle_atom_site_label_3
_geom_angle_site_symmetry_3
_geom_angle
C1 O1 C10 . 117.6(3)
C19A O2A C16A . 119.6(7)
C21A O4A C20A . 104.9(5)
C19B O2B C16B . 119.3(6)
C19B O3B O5B 1_565 129.8(6)
C20B O4B C21B . 103.3(12)
C21B O5B O3B 1_545 164.1(6)
O1 C1 C6 . 124.2(3)
O1 C1 C2 . 115.7(3)
C6 C1 C2 . 120.0(4)
C3 C2 C1 . 121.3(4)
C3 C2 H2 . 119.4
C1 C2 H2 . 119.4
C2 C3 C4 . 119.6(4)
C2 C3 H3 . 120.2
C4 C3 H3 . 120.2
C5 C4 C3 . 119.2(4)
C5 C4 H4 . 120.4
C3 C4 H4 . 120.4
C4 C5 C6 . 122.1(4)
C4 C5 H5 . 119.0
C6 C5 H5 . 119.0
C1 C6 C5 . 117.8(3)
C1 C6 C7 . 121.5(3)
C5 C6 C7 . 120.6(3)
C13A C7 C6 . 121.0(5)
C13A C7 C9 . 106.7(5)
C6 C7 C9 . 108.3(3)
C13A C7 C8 . 103.6(6)
C6 C7 C8 . 108.7(3)
C9 C7 C8 . 107.9(4)
C13A C7 C13B . 16.0(6)
C6 C7 C13B . 105.0(5)
C9 C7 C13B . 115.6(5)
C8 C7 C13B . 111.1(5)
C7 C8 H11A . 109.5
C7 C8 H11B . 109.5
H11A C8 H11B . 109.5
C7 C8 H11C . 109.5
H11A C8 H11C . 109.5
H11B C8 H11C . 109.5
C10 C9 C7 . 116.2(3)
C10 C9 H9A . 108.2
C7 C9 H9A . 108.2
C10 C9 H9B . 108.2
C7 C9 H9B . 108.2
H9A C9 H9B . 107.4
O1 C10 C12 . 104.4(3)
O1 C10 C11 . 108.5(3)
C12 C10 C11 . 110.4(3)
O1 C10 C9 . 108.2(3)
C12 C10 C9 . 110.4(3)
C11 C10 C9 . 114.5(3)
C10 C11 H12A . 109.5
C10 C11 H12B . 109.5
H12A C11 H12B . 109.5
C10 C11 H12C . 109.5
H12A C11 H12C . 109.5
H12B C11 H12C . 109.5
C10 C12 H7A . 109.5
C10 C12 H7B . 109.5
H7A C12 H7B . 109.5
C10 C12 H7C . 109.5
H7A C12 H7C . 109.5
H7B C12 H7C . 109.5
C18A C13A C14A . 117.0(10)
C18A C13A C7 . 117.9(9)
C14A C13A C7 . 125.1(8)
C15A C14A C13A . 121.2(8)
C15A C14A H25 . 119.4
C13A C14A H25 . 119.4
C16A C15A C14A . 119.4(8)
C16A C15A H24 . 120.3
C14A C15A H24 . 120.3
C17A C16A C15A . 121.4(9)
C17A C16A O2A . 117.7(9)
C15A C16A O2A . 120.4(9)
C16A C17A C18A . 118.9(8)
C16A C17A H22 . 120.5
C18A C17A H22 . 120.5
C13A C18A C17A . 122.0(9)
C13A C18A H21 . 119.0
C17A C18A H21 . 119.0
O3A C19A O2A . 126.1(7)
O3A C19A C20A . 125.4(6)
O2A C19A C20A . 108.5(6)
O4A C20A C19A . 107.0(6)
O4A C20A C25A . 104.5(7)
C19A C20A C25A . 114.5(7)
O4A C20A C26A . 103.0(6)
C19A C20A C26A . 121.7(7)
C25A C20A C26A . 104.3(7)
O5A C21A O4A . 122.1(6)
O5A C21A C22A . 129.2(7)
O4A C21A C22A . 108.6(6)
C21A C22A C23A . 114.4(7)
C21A C22A C24A . 103.2(6)
C23A C22A C24A . 116.3(6)
C21A C22A C26A . 99.1(7)
C23A C22A C26A . 119.4(7)
C24A C22A C26A . 101.8(6)
C22A C23A H36A . 109.5
C22A C23A H36B . 109.5
H36A C23A H36B . 109.5
C22A C23A H36C . 109.5
H36A C23A H36C . 109.5
H36B C23A H36C . 109.5
C25A C24A C22A . 103.1(6)
C25A C24A H41A . 111.1
C22A C24A H41A . 111.1
C25A C24A H41B . 111.1
C22A C24A H41B . 111.1
H41A C24A H41B . 109.1
C24A C25A C20A . 102.7(7)
C24A C25A H33A . 111.2
C20A C25A H33A . 111.2
C24A C25A H33B . 111.2
C20A C25A H33B . 111.2
H33A C25A H33B . 109.1
C27A C26A C28A . 109.5(11)
C27A C26A C20A . 114.8(7)
C28A C26A C20A . 116.6(11)
C27A C26A C22A . 113.8(7)
C28A C26A C22A . 109.9(10)
C20A C26A C22A . 91.2(7)
C26A C27A H37A . 109.5
C26A C27A H37B . 109.5
H37A C27A H37B . 109.5
C26A C27A H37C . 109.5
H37A C27A H37C . 109.5
H37B C27A H37C . 109.5
C26A C28A H31A . 109.5
C26A C28A H31B . 109.5
H31A C28A H31B . 109.5
C26A C28A H31C . 109.5
H31A C28A H31C . 109.5
H31B C28A H31C . 109.5
C18B C13B C14B . 117.4(9)
C18B C13B C7 . 115.9(7)
C14B C13B C7 . 126.7(8)
C15B C14B C13B . 121.5(9)
C15B C14B H15 . 119.2
C13B C14B H15 . 119.2
C16B C15B C14B . 119.3(8)
C16B C15B H16 . 120.4
C14B C15B H16 . 120.4
C15B C16B C17B . 121.9(9)
C15B C16B O2B . 121.2(8)
C17B C16B O2B . 116.8(9)
C16B C17B C18B . 119.3(10)
C16B C17B H18 . 120.4
C18B C17B H18 . 120.4
C13B C18B C17B . 120.6(8)
C13B C18B H19 . 119.7
C17B C18B H19 . 119.7
O3B C19B O2B . 123.5(6)
O3B C19B C20B . 123.4(6)
O2B C19B C20B . 113.1(6)
O4B C20B C19B . 108.3(9)
O4B C20B C25B . 106.2(8)
C19B C20B C25B . 114.1(7)
O4B C20B C26B . 104.4(9)
C19B C20B C26B . 117.4(6)
C25B C20B C26B . 105.4(6)
O5B C21B O4B . 120.6(10)
O5B C21B C22B . 131.7(6)
O4B C21B C22B . 107.5(9)
C21B C22B C23B . 114.2(6)
C21B C22B C24B . 103.6(6)
C23B C22B C24B . 115.7(7)
C21B C22B C26B . 99.8(6)
C23B C22B C26B . 117.9(7)
C24B C22B C26B . 103.4(6)
C22B C24B C25B . 103.7(5)
C22B C24B H28A . 111.0
C25B C24B H28A . 111.0
C22B C24B H28B . 111.0
C25B C24B H28B . 111.0
H28A C24B H28B . 109.0
C20B C25B C24B . 100.9(6)
C20B C25B H13A . 111.6
C24B C25B H13A . 111.6
C20B C25B H13B . 111.6
C24B C25B H13B . 111.6
H13A C25B H13B . 109.4
C28B C26B C27B . 109.1(7)
C28B C26B C20B . 113.7(6)
C27B C26B C20B . 114.3(6)
C28B C26B C22B . 114.7(6)
C27B C26B C22B . 114.6(7)
C20B C26B C22B . 89.5(6)

loop_
_geom_bond_atom_site_label_1
_geom_bond_atom_site_label_2
_geom_bond_site_symmetry_2
_geom_bond_distance
_geom_bond_publ_flag
O1 C1 . 1.368(4) ?
O1 C10 . 1.450(4) ?
O2A C19A . 1.350(8) ?
O2A C16A . 1.424(11) ?
O3A C19A . 1.181(8) ?
O4A C21A . 1.362(8) ?
O4A C20A . 1.460(9) ?
O5A C21A . 1.206(8) ?
O2B C19B . 1.331(8) ?
O2B C16B . 1.411(10) ?
O3B C19B . 1.215(8) ?
O3B O5B 1_565 1.328(7) ?
O4B C20B . 1.43(2) ?
O4B C21B . 1.429(18) ?
O5B C21B . 1.196(8) ?
O5B O3B 1_545 1.328(7) ?
C1 C6 . 1.386(5) ?
C1 C2 . 1.389(5) ?
C2 C3 . 1.366(5) ?
C2 H2 . 0.9300 ?
C3 C4 . 1.381(5) ?
C3 H3 . 0.9300 ?
C4 C5 . 1.379(5) ?
C4 H4 . 0.9300 ?
C5 C6 . 1.390(5) ?
C5 H5 . 0.9300 ?
C6 C7 . 1.533(5) ?
C7 C13A . 1.417(13) ?
C7 C9 . 1.535(6) ?
C7 C8 . 1.548(5) ?
C7 C13B . 1.688(11) ?
C8 H11A . 0.9600 ?
C8 H11B . 0.9600 ?
C8 H11C . 0.9600 ?
C9 C10 . 1.519(5) ?
C9 H9A . 0.9700 ?
C9 H9B . 0.9700 ?
C10 C12 . 1.517(5) ?
C10 C11 . 1.517(5) ?
C11 H12A . 0.9600 ?
C11 H12B . 0.9600 ?
C11 H12C . 0.9600 ?
C12 H7A . 0.9600 ?
C12 H7B . 0.9600 ?
C12 H7C . 0.9600 ?
C13A C18A . 1.386(11) ?
C13A C14A . 1.399(14) ?
C14A C15A . 1.395(11) ?
C14A H25 . 0.9300 ?
C15A C16A . 1.372(11) ?
C15A H24 . 0.9300 ?
C16A C17A . 1.356(14) ?
C17A C18A . 1.403(13) ?
C17A H22 . 0.9300 ?
C18A H21 . 0.9300 ?
C19A C20A . 1.525(11) ?
C20A C25A . 1.537(11) ?
C20A C26A . 1.536(11) ?
C21A C22A . 1.503(10) ?
C22A C23A . 1.509(10) ?
C22A C24A . 1.557(11) ?
C22A C26A . 1.568(12) ?
C23A H36A . 0.9600 ?
C23A H36B . 0.9600 ?
C23A H36C . 0.9600 ?
C24A C25A . 1.527(11) ?
C24A H41A . 0.9700 ?
C24A H41B . 0.9700 ?
C25A H33A . 0.9700 ?
C25A H33B . 0.9700 ?
C26A C27A . 1.475(11) ?
C26A C28A . 1.53(3) ?
C27A H37A . 0.9600 ?
C27A H37B . 0.9600 ?
C27A H37C . 0.9600 ?
C28A H31A . 0.9600 ?
C28A H31B . 0.9600 ?
C28A H31C . 0.9600 ?
C13B C18B . 1.394(13) ?
C13B C14B . 1.415(11) ?
C14B C15B . 1.378(12) ?
C14B H15 . 0.9300 ?
C15B C16B . 1.364(12) ?
C15B H16 . 0.9300 ?
C16B C17B . 1.367(12) ?
C17B C18B . 1.407(14) ?
C17B H18 . 0.9300 ?
C18B H19 . 0.9300 ?
C19B C20B . 1.511(10) ?
C20B C25B . 1.536(10) ?
C20B C26B . 1.561(10) ?
C21B C22B . 1.495(10) ?
C22B C23B . 1.529(10) ?
C22B C24B . 1.538(10) ?
C22B C26B . 1.571(11) ?
C23B H45A . 0.9600 ?
C23B H45B . 0.9600 ?
C23B H45C . 0.9600 ?
C24B C25B . 1.553(10) ?
C24B H28A . 0.9700 ?
C24B H28B . 0.9700 ?
C25B H13A . 0.9700 ?
C25B H13B . 0.9700 ?
C26B C28B . 1.509(10) ?
C26B C27B . 1.523(10) ?
C27B H39A . 0.9600 ?
C27B H39B . 0.9600 ?
C27B H39C . 0.9600 ?
C28B H26A . 0.9600 ?
C28B H26B . 0.9600 ?
C28B H26C . 0.9600 ?

loop_
_geom_torsion_atom_site_label_1
_geom_torsion_atom_site_label_2
_geom_torsion_atom_site_label_3
_geom_torsion_atom_site_label_4
_geom_torsion
O4A C20A C19A O2A -167.5(6)
C20A C19A O2A C16A -178.5(7)
C14A C13A C7 C6 -175.5(8)
C13A C7 C6 C5 68.8(7)
C13A C7 C9 C10 92.9(6)
O4B C20B C19B O2B -47.3(11)
C20B C19B O2B C16B -177.0(7)
C14B C13B C7 C6 7.4(11)
C13B C7 C6 C5 68.2(5)
C13B C7 C9 C10 78.6(5)
